data_7158797
loop_
_publ_author_name
'Sperry, Jonathan'
'Lau, Michelle'
'Neville, Jessica'
'S\"ohnel, Tilo'

_publ_section_title
;
 Haber-independent, asymmetric synthesis of the marine alkaloid
 epi-leptosphaerin from a chitin-derived chiral pool synthon
;
_journal_name_full 'Organic &amp; Biomolecular Chemistry'
_journal_paper_doi 10.1039/D2OB01251K
_journal_year 2022
_chemical_absolute_configuration ad
_chemical_formula_moiety 'C8 H11 N O5'
_chemical_formula_sum 'C8 H11 N O5'
_chemical_formula_weight 201.18
_space_group_crystal_system orthorhombic
_space_group_IT_number 19
_space_group_name_Hall 'P 2ac 2ab'
_space_group_name_H-M_alt 'P 21 21 21'
_atom_sites_solution_hydrogens mixed
_audit_creation_date 2022-06-07
_audit_creation_method
;
Olex2 1.3
(compiled 2020.11.12 svn.r5f609507 for OlexSys, GUI svn.r6408)
;
_audit_update_record
;
2022-06-06 deposited with the CCDC.	2022-07-26 downloaded from the CCDC.
;
_cell_angle_alpha 90
_cell_angle_beta 90
_cell_angle_gamma 90
_cell_formula_units_Z 4
_cell_length_a 6.0853(2)
_cell_length_b 6.9127(2)
_cell_length_c 21.3235(4)
_cell_measurement_reflns_used 4269
_cell_measurement_temperature 100.0(3)
_cell_measurement_theta_max 73.4970
_cell_measurement_theta_min 4.1440
_cell_volume 896.99(4)
_computing_cell_refinement 'CrysAlisPro 1.171.40.84a (Rigaku OD, 2020)'
_computing_data_collection 'CrysAlisPro 1.171.40.84a (Rigaku OD, 2020)'
_computing_data_reduction 'CrysAlisPro 1.171.40.84a (Rigaku OD, 2020)'
_computing_molecular_graphics 'Olex2 1.3 (Dolomanov et al., 2009)'
_computing_publication_material 'Olex2 1.3 (Dolomanov et al., 2009)'
_computing_structure_refinement 'SHELXL 2018/3 (Sheldrick, 2015)'
_computing_structure_solution 'SHELXT 2018/2 (Sheldrick, 2018)'
_diffrn_ambient_environment N~2~
_diffrn_ambient_temperature 100.0(3)
_diffrn_detector 'Hybrid Pixel Array Detector'
_diffrn_detector_area_resol_mean 5.8140
_diffrn_detector_type 'Pilatus 200K'
_diffrn_measured_fraction_theta_full 0.997
_diffrn_measured_fraction_theta_max 0.997
_diffrn_measurement_details
;
List of Runs (angles in degrees, time in seconds):

  # Type    Start    End  Width  t~exp~   \w     \q     \k     \f   Frames
#--------------------------------------------------------------------------
  1  \w     28.00  53.00   0.50    0.40    --  100.91 -61.00 120.00   50
  2  \w     29.00  55.00   0.50    0.40    --  100.91 -61.00-150.00   52
  3  \w     28.00  68.00   0.50    0.40    --  100.91 -61.00-120.00   80
  4  \w     23.00  48.00   0.50    0.40    --  100.91 -45.00 120.00   50
  5  \w     24.00  49.00   0.50    0.40    --  100.91 -45.00  60.00   50
  6  \w     23.00  48.00   0.50    0.40    --  100.91 -45.00 -30.00   50
  7  \w     25.00  51.00   0.50    0.40    --  100.91 -45.00  30.00   52
  8  \w     24.00  50.00   0.50    0.40    --  100.91 -45.00-120.00   52
  9  \w     25.00  51.00   0.50    0.40    --  100.91 -45.00 -60.00   52
 10  \w    102.00 178.00   0.50    0.40    --  100.91 111.00 -18.00  152
 11  \w    -26.00   0.00   0.50    0.10    --   47.23 -19.00 150.00   52
 12  \w     97.00 135.00   0.50    0.40    --  100.91  17.00 177.00   76
 13  \w     91.00 117.00   0.50    0.40    --  100.91-147.00  -1.00   52
 14  \w     62.00 104.00   0.50    0.40    --  100.91 -95.00-120.00   84
 15  \w    -43.00  26.00   0.50    0.10    --  -47.23  38.00 -60.00  138
 16  \w     -2.00  28.00   0.50    0.10    --  -47.23  17.00 177.00   60
 17  \w   -101.00 -54.00   0.50    0.40    --  -90.25  77.00-150.00   94
 18  \w    -62.00 -23.00   0.50    0.40    --  -90.25  61.00   0.00   78
 19  \w    -71.00 -41.00   0.50    0.40    --  -90.25  61.00 -30.00   60
 20  \w    -39.00 -14.00   0.50    0.40    --  -90.25  45.00  60.00   50
 21  \w    -47.00 -20.00   0.50    0.40    --  -90.25  45.00  90.00   54
 22  \w   -146.00 -85.00   0.50    0.40    --  -90.25-125.00 164.00  122
 23  \w   -111.00 -86.00   0.50    0.10    --  -47.23-125.00 -90.00   50
 24  \w   -120.00 -76.00   0.50    0.10    --  -47.23-125.00  30.00   88
 25  \w    -99.00 -74.00   0.50    0.10    --  -47.23 -17.00   8.00   50
;
_diffrn_measurement_device 'four-circle diffractometer'
_diffrn_measurement_device_type 'XtaLAB Synergy, Dualflex, Pilatus 200K'
_diffrn_measurement_method '\w scans'
_diffrn_orient_matrix_type 'CrysAlisPro convention (1999,Acta A55,543-557)'
_diffrn_orient_matrix_UB_11 0.1023832000
_diffrn_orient_matrix_UB_12 -0.2037362000
_diffrn_orient_matrix_UB_13 -0.0007891000
_diffrn_orient_matrix_UB_21 -0.2257340000
_diffrn_orient_matrix_UB_22 -0.0885994000
_diffrn_orient_matrix_UB_23 0.0158510000
_diffrn_orient_matrix_UB_31 -0.0518346000
_diffrn_orient_matrix_UB_32 -0.0176098000
_diffrn_orient_matrix_UB_33 -0.0704606000
_diffrn_radiation_monochromator mirror
_diffrn_radiation_probe x-ray
_diffrn_radiation_type 'Cu K\a'
_diffrn_radiation_wavelength 1.54184
_diffrn_reflns_av_R_equivalents 0.0343
_diffrn_reflns_av_unetI/netI 0.0339
_diffrn_reflns_Laue_measured_fraction_full 0.997
_diffrn_reflns_Laue_measured_fraction_max 0.997
_diffrn_reflns_limit_h_max 7
_diffrn_reflns_limit_h_min -7
_diffrn_reflns_limit_k_max 8
_diffrn_reflns_limit_k_min -8
_diffrn_reflns_limit_l_max 9
_diffrn_reflns_limit_l_min -25
_diffrn_reflns_number 5090
_diffrn_reflns_point_group_measured_fraction_full 0.998
_diffrn_reflns_point_group_measured_fraction_max 0.998
_diffrn_reflns_theta_full 67.684
_diffrn_reflns_theta_max 67.733
_diffrn_reflns_theta_min 4.147
_diffrn_source 'micro-focus sealed X-ray tube'
_diffrn_source_type 'PhotonJet (Cu) X-ray Source'
_exptl_absorpt_coefficient_mu 1.079
_exptl_absorpt_correction_T_max 1.00000
_exptl_absorpt_correction_T_min 0.86813
_exptl_absorpt_correction_type multi-scan
_exptl_absorpt_process_details
;
CrysAlisPro 1.171.40.84a (Rigaku Oxford Diffraction, 2020)
Empirical absorption correction using spherical harmonics,
implemented in SCALE3 ABSPACK scaling algorithm.
;
_exptl_crystal_density_diffrn 1.490
_exptl_crystal_description needle
_exptl_crystal_F_000 424
_exptl_crystal_size_max 0.12
_exptl_crystal_size_mid 0.1
_exptl_crystal_size_min 0.1
_refine_diff_density_max 0.165
_refine_diff_density_min -0.193
_refine_diff_density_rms 0.039
_refine_ls_abs_structure_details
;
 Flack x determined using 600 quotients [(I+)-(I-)]/[(I+)+(I-)]
 (Parsons, Flack and Wagner, Acta Cryst. B69 (2013) 249-259).
;
_refine_ls_abs_structure_Flack 0.08(14)
_refine_ls_extinction_coef 0.0042(10)
_refine_ls_extinction_expression Fc^*^=kFc[1+0.001xFc^2^\l^3^/sin(2\q)]^-1/4^
_refine_ls_extinction_method 'SHELXL-2018/3 (Sheldrick 2018)'
_refine_ls_goodness_of_fit_ref 1.058
_refine_ls_hydrogen_treatment mixed
_refine_ls_matrix_type full
_refine_ls_number_parameters 137
_refine_ls_number_reflns 1620
_refine_ls_number_restraints 0
_refine_ls_restrained_S_all 1.058
_refine_ls_R_factor_all 0.0307
_refine_ls_R_factor_gt 0.0294
_refine_ls_shift/su_max 0.000
_refine_ls_shift/su_mean 0.000
_refine_ls_structure_factor_coef Fsqd
_refine_ls_weighting_details 'w=1/[\s^2^(Fo^2^)+(0.0356P)^2^+0.1955P] where P=(Fo^2^+2Fc^2^)/3'
_refine_ls_weighting_scheme calc
_refine_ls_wR_factor_gt 0.0731
_refine_ls_wR_factor_ref 0.0741
_reflns_Friedel_coverage 0.655
_reflns_Friedel_fraction_full 1.000
_reflns_Friedel_fraction_max 1.000
_reflns_number_gt 1558
_reflns_number_total 1620
_reflns_threshold_expression 'I > 2\s(I)'
_cod_data_source_file d2ob01251k2.cif
_cod_data_source_block jcn_npg11_4
_cod_database_code 7158797
_shelx_shelxl_version_number 2018/3
_chemical_oxdiff_formula C8H11NO5
_shelx_space_group_comment
;
The symmetry employed for this shelxl refinement is uniquely defined
by the following loop, which should always be used as a source of
symmetry information in preference to the above space-group names.
They are only intended as comments.
;
_shelx_estimated_absorpt_t_max 0.900
_shelx_estimated_absorpt_t_min 0.881
_reflns_odcompleteness_completeness 99.90
_reflns_odcompleteness_iscentric 1
_reflns_odcompleteness_theta 68.13
_olex2_refinement_description
;
1. Fixed Uiso
 At 1.2 times of:
  All C(H) groups, All C(H,H) groups, All N(H) groups
 At 1.5 times of:
  All C(H,H,H) groups
2.a Ternary CH refined with riding coordinates:
 C2(H2), C3(H3)
2.b Secondary CH2 refined with riding coordinates:
 C1(H1A,H1B)
2.c Aromatic/amide H refined with riding coordinates:
 C5(H5), N(H)
2.d Idealised Me refined as rotating group:
 C8(H8A,H8B,H8C)
;
_olex2_submission_special_instructions 'No special instructions were received'
_oxdiff_exptl_absorpt_empirical_details
;
Empirical correction (ABSPACK) includes:
- Absorption correction using spherical harmonics
- Frame scaling
;
_oxdiff_exptl_absorpt_empirical_full_max 1.264
_oxdiff_exptl_absorpt_empirical_full_min 0.793

loop_
_space_group_symop_operation_xyz
'x, y, z'
'-x+1/2, -y, z+1/2'
'-x, y+1/2, -z+1/2'
'x+1/2, -y+1/2, -z'

loop_
_atom_site_label
_atom_site_type_symbol
_atom_site_fract_x
_atom_site_fract_y
_atom_site_fract_z
_atom_site_U_iso_or_equiv
_atom_site_adp_type
_atom_site_occupancy
_atom_site_site_symmetry_order
_atom_site_calc_flag
_atom_site_refinement_flags_posn
_atom_site_refinement_flags_adp
_atom_site_refinement_flags_occupancy
_atom_site_disorder_assembly
_atom_site_disorder_group
C1 C 0.1482(4) -0.0648(3) 0.71057(10) 0.0194(5) Uani 1 1 d . . . . .
H1A H -0.001971 -0.030043 0.700258 0.023 Uiso 1 1 calc R U . . .
H1B H 0.198061 -0.158802 0.679944 0.023 Uiso 1 1 calc R U . . .
C2 C 0.2923(4) 0.1142(3) 0.70688(10) 0.0168(5) Uani 1 1 d . . . . .
H2 H 0.254549 0.196385 0.742748 0.020 Uiso 1 1 calc R U . . .
C3 C 0.2493(4) 0.2328(3) 0.64727(9) 0.0175(5) Uani 1 1 d . . . . .
H3 H 0.093767 0.268659 0.644836 0.021 Uiso 1 1 calc R U . . .
C4 C 0.4692(4) 0.2107(3) 0.56072(9) 0.0165(5) Uani 1 1 d . . . . .
C5 C 0.3896(4) 0.4091(3) 0.64302(10) 0.0177(5) Uani 1 1 d . . . . .
H5 H 0.384915 0.513917 0.670346 0.021 Uiso 1 1 calc R U . . .
C6 C 0.5226(4) 0.3924(3) 0.59385(10) 0.0165(5) Uani 1 1 d . . . . .
C7 C 0.7335(4) 0.6907(3) 0.58995(9) 0.0178(5) Uani 1 1 d . . . . .
C8 C 0.9174(4) 0.7900(4) 0.55556(11) 0.0245(5) Uani 1 1 d . . . . .
H8A H 0.910828 0.926601 0.563386 0.037 Uiso 1 1 calc R U . . .
H8B H 0.902914 0.766458 0.511379 0.037 Uiso 1 1 calc R U . . .
H8C H 1.055722 0.740187 0.569952 0.037 Uiso 1 1 calc R U . . .
N N 0.6898(3) 0.5079(3) 0.57003(8) 0.0174(4) Uani 1 1 d . . . . .
H H 0.770914 0.460726 0.540775 0.021 Uiso 1 1 calc R U . . .
O1 O 0.1535(3) -0.1493(3) 0.77117(7) 0.0237(4) Uani 1 1 d . . . . .
O2 O 0.5195(3) 0.0668(2) 0.71231(7) 0.0168(4) Uani 1 1 d . . . . .
O3 O 0.3108(3) 0.1177(2) 0.59265(6) 0.0178(4) Uani 1 1 d . . . . .
O4 O 0.5461(3) 0.1488(2) 0.51253(7) 0.0213(4) Uani 1 1 d . . . . .
O5 O 0.6283(3) 0.7663(2) 0.63239(7) 0.0235(4) Uani 1 1 d . . . . .
H2A H 0.544(5) -0.021(5) 0.6854(14) 0.031(8) Uiso 1 1 d . . . . .
H1 H 0.273(7) -0.230(5) 0.7720(15) 0.046(9) Uiso 1 1 d . . . . .

loop_
_atom_site_aniso_label
_atom_site_aniso_U_11
_atom_site_aniso_U_22
_atom_site_aniso_U_33
_atom_site_aniso_U_23
_atom_site_aniso_U_13
_atom_site_aniso_U_12
C1 0.0205(11) 0.0188(11) 0.0191(10) 0.0019(9) -0.0001(9) 0.0000(10)
C2 0.0180(11) 0.0160(11) 0.0166(10) -0.0008(9) 0.0013(8) 0.0010(9)
C3 0.0204(11) 0.0171(11) 0.0152(9) -0.0009(9) 0.0029(8) 0.0032(9)
C4 0.0174(11) 0.0167(11) 0.0156(10) 0.0017(8) -0.0029(8) -0.0004(9)
C5 0.0245(11) 0.0142(10) 0.0145(9) 0.0014(8) 0.0017(9) 0.0032(10)
C6 0.0205(11) 0.0148(10) 0.0142(9) -0.0002(8) -0.0017(8) 0.0007(10)
C7 0.0226(12) 0.0159(11) 0.0149(10) 0.0005(9) -0.0015(8) 0.0030(10)
C8 0.0259(13) 0.0214(12) 0.0263(12) -0.0025(9) 0.0031(10) -0.0040(10)
N 0.0233(10) 0.0151(9) 0.0137(8) -0.0028(7) 0.0044(8) -0.0013(8)
O1 0.0227(9) 0.0237(9) 0.0247(8) 0.0081(7) 0.0038(6) 0.0006(8)
O2 0.0183(8) 0.0163(8) 0.0159(7) -0.0027(6) 0.0004(6) 0.0008(7)
O3 0.0213(8) 0.0176(8) 0.0144(7) -0.0007(6) 0.0001(6) -0.0023(7)
O4 0.0275(9) 0.0216(8) 0.0147(7) -0.0048(7) 0.0014(6) -0.0015(7)
O5 0.0321(10) 0.0171(8) 0.0212(8) -0.0051(7) 0.0045(7) -0.0002(7)

loop_
_atom_type_symbol
_atom_type_description
_atom_type_scat_dispersion_real
_atom_type_scat_dispersion_imag
_atom_type_scat_source
C C 0.0181 0.0091 'International Tables Vol C Tables 4.2.6.8 and 6.1.1.4'
H H 0.0000 0.0000 'International Tables Vol C Tables 4.2.6.8 and 6.1.1.4'
N N 0.0311 0.0180 'International Tables Vol C Tables 4.2.6.8 and 6.1.1.4'
O O 0.0492 0.0322 'International Tables Vol C Tables 4.2.6.8 and 6.1.1.4'

loop_
_geom_angle_atom_site_label_1
_geom_angle_atom_site_label_2
_geom_angle_atom_site_label_3
_geom_angle
_geom_angle_site_symmetry_1
_geom_angle_site_symmetry_3
_geom_angle_publ_flag
H1A C1 H1B 107.9 . . ?
C2 C1 H1A 109.3 . . ?
C2 C1 H1B 109.3 . . ?
O1 C1 H1A 109.3 . . ?
O1 C1 H1B 109.3 . . ?
O1 C1 C2 111.70(18) . . ?
C1 C2 H2 107.3 . . ?
C1 C2 C3 112.33(18) . . ?
C3 C2 H2 107.3 . . ?
O2 C2 C1 111.64(18) . . ?
O2 C2 H2 107.3 . . ?
O2 C2 C3 110.79(17) . . ?
C2 C3 H3 110.1 . . ?
C5 C3 C2 112.93(18) . . ?
C5 C3 H3 110.1 . . ?
O3 C3 C2 109.02(17) . . ?
O3 C3 H3 110.1 . . ?
O3 C3 C5 104.51(17) . . ?
O3 C4 C6 108.80(18) . . ?
O4 C4 C6 128.5(2) . . ?
O4 C4 O3 122.7(2) . . ?
C3 C5 H5 125.5 . . ?
C6 C5 C3 109.0(2) . . ?
C6 C5 H5 125.5 . . ?
C5 C6 C4 108.5(2) . . ?
C5 C6 N 133.1(2) . . ?
N C6 C4 118.37(19) . . ?
N C7 C8 114.7(2) . . ?
O5 C7 C8 123.7(2) . . ?
O5 C7 N 121.7(2) . . ?
C7 C8 H8A 109.5 . . ?
C7 C8 H8B 109.5 . . ?
C7 C8 H8C 109.5 . . ?
H8A C8 H8B 109.5 . . ?
H8A C8 H8C 109.5 . . ?
H8B C8 H8C 109.5 . . ?
C6 N H 117.9 . . ?
C7 N C6 124.30(19) . . ?
C7 N H 117.9 . . ?
C1 O1 H1 107(2) . . ?
C2 O2 H2A 106(2) . . ?
C4 O3 C3 109.11(17) . . ?

loop_
_geom_bond_atom_site_label_1
_geom_bond_atom_site_label_2
_geom_bond_distance
_geom_bond_site_symmetry_2
_geom_bond_publ_flag
C1 H1A 0.9700 . ?
C1 H1B 0.9700 . ?
C1 C2 1.519(3) . ?
C1 O1 1.418(3) . ?
C2 H2 0.9800 . ?
C2 C3 1.535(3) . ?
C2 O2 1.426(3) . ?
C3 H3 0.9800 . ?
C3 C5 1.491(3) . ?
C3 O3 1.459(3) . ?
C4 C6 1.477(3) . ?
C4 O3 1.344(3) . ?
C4 O4 1.208(3) . ?
C5 H5 0.9300 . ?
C5 C6 1.329(3) . ?
C6 N 1.390(3) . ?
C7 C8 1.503(3) . ?
C7 N 1.359(3) . ?
C7 O5 1.225(3) . ?
C8 H8A 0.9600 . ?
C8 H8B 0.9600 . ?
C8 H8C 0.9600 . ?
N H 0.8600 . ?
O1 H1 0.92(4) . ?
O2 H2A 0.85(3) . ?

loop_
_geom_torsion_atom_site_label_1
_geom_torsion_atom_site_label_2
_geom_torsion_atom_site_label_3
_geom_torsion_atom_site_label_4
_geom_torsion
_geom_torsion_site_symmetry_1
_geom_torsion_site_symmetry_2
_geom_torsion_site_symmetry_3
_geom_torsion_site_symmetry_4
_geom_torsion_publ_flag
C1 C2 C3 C5 179.97(18) . . . . ?
C1 C2 C3 O3 -64.3(2) . . . . ?
C2 C3 C5 C6 115.6(2) . . . . ?
C2 C3 O3 C4 -119.98(18) . . . . ?
C3 C5 C6 C4 3.3(3) . . . . ?
C3 C5 C6 N -176.9(2) . . . . ?
C4 C6 N C7 169.6(2) . . . . ?
C5 C3 O3 C4 1.0(2) . . . . ?
C5 C6 N C7 -10.1(4) . . . . ?
C6 C4 O3 C3 0.9(2) . . . . ?
C8 C7 N C6 -177.9(2) . . . . ?
O1 C1 C2 C3 -167.11(18) . . . . ?
O1 C1 C2 O2 67.7(2) . . . . ?
O2 C2 C3 C5 -54.4(2) . . . . ?
O2 C2 C3 O3 61.3(2) . . . . ?
O3 C3 C5 C6 -2.8(2) . . . . ?
O3 C4 C6 C5 -2.7(3) . . . . ?
O3 C4 C6 N 177.44(18) . . . . ?
O4 C4 C6 C5 176.3(2) . . . . ?
O4 C4 C6 N -3.6(4) . . . . ?
O4 C4 O3 C3 -178.2(2) . . . . ?
O5 C7 N C6 1.7(3) . . . . ?
